data_7117756
loop_
_publ_author_name
'Yun-Wu Li'
'Jian Xu'
'Da-Cheng Li'
'Jian-Min Dou'
'Hui Yan'
'Tong-Liang Hu'
'Xian-He Bu'

_publ_section_title
;
 Two microporous MOFs constructed from different metal cluster SBUs for
 selective gas adsorption
;
_journal_name_full Chem.Commun.
_journal_page_first 14211
_journal_paper_doi 10.1039/C5cc05097A
_journal_volume 51
_journal_year 2015
_chemical_formula_sum 'C54 H18 N0 O41 Zn9'
_chemical_formula_weight 1911.19
_chemical_name_systematic
; 
 ? 
;
_space_group_IT_number 197
_symmetry_space_group_name_Hall 'I 2 2 3'
_symmetry_space_group_name_H-M 'I 2 3'
_atom_sites_solution_hydrogens geom
_atom_sites_solution_primary direct
_atom_sites_solution_secondary difmap
_audit_creation_method SHELXL-97
_audit_update_record
;
2015-04-20 deposited with the CCDC.
2015-07-29 downloaded from the CCDC.
;
_cell_angle_alpha 90.00
_cell_angle_beta 90.00
_cell_angle_gamma 90.00
_cell_formula_units_Z 4
_cell_length_a 23.503(3)
_cell_length_b 23.503(3)
_cell_length_c 23.503(3)
_cell_measurement_temperature 293(2)
_cell_volume 12983(3)
_computing_structure_refinement 'SHELXL-97 (Sheldrick, 1997)'
_computing_structure_solution 'SHELXS-97 (Sheldrick, 1990)'
_diffrn_ambient_temperature 293(2)
_diffrn_measured_fraction_theta_full 0.997
_diffrn_measured_fraction_theta_max 0.997
_diffrn_radiation_monochromator graphite
_diffrn_radiation_source 'fine-focus sealed tube'
_diffrn_radiation_type MoK\a
_diffrn_radiation_wavelength 0.71073
_diffrn_reflns_av_R_equivalents 0.1211
_diffrn_reflns_av_sigmaI/netI 0.0571
_diffrn_reflns_limit_h_max 27
_diffrn_reflns_limit_h_min -27
_diffrn_reflns_limit_k_max 27
_diffrn_reflns_limit_k_min -27
_diffrn_reflns_limit_l_max 27
_diffrn_reflns_limit_l_min -27
_diffrn_reflns_number 52094
_diffrn_reflns_theta_full 24.98
_diffrn_reflns_theta_max 24.98
_diffrn_reflns_theta_min 3.00
_exptl_absorpt_coefficient_mu 1.685
_exptl_absorpt_correction_T_max 0.7292
_exptl_absorpt_correction_T_min 0.6878
_exptl_crystal_density_diffrn 0.978
_exptl_crystal_density_method 'not measured'
_exptl_crystal_F_000 3759
_exptl_crystal_size_max 0.24
_exptl_crystal_size_mid 0.22
_exptl_crystal_size_min 0.20
_refine_diff_density_max 0.833
_refine_diff_density_min -0.498
_refine_diff_density_rms 0.095
_refine_ls_abs_structure_details 'Flack H D (1983), Acta Cryst. A39, 876-881'
_refine_ls_abs_structure_Flack 0.11(4)
_refine_ls_extinction_method none
_refine_ls_goodness_of_fit_ref 1.110
_refine_ls_hydrogen_treatment mixed
_refine_ls_matrix_type full
_refine_ls_number_parameters 158
_refine_ls_number_reflns 3819
_refine_ls_number_restraints 12
_refine_ls_restrained_S_all 1.119
_refine_ls_R_factor_all 0.0993
_refine_ls_R_factor_gt 0.0846
_refine_ls_shift/su_max 0.000
_refine_ls_shift/su_mean 0.000
_refine_ls_structure_factor_coef Fsqd
_refine_ls_weighting_details 'calc w=1/[\s^2^(Fo^2^)+(0.1178P)^2^+27.5344P] where P=(Fo^2^+2Fc^2^)/3'
_refine_ls_weighting_scheme calc
_refine_ls_wR_factor_gt 0.2050
_refine_ls_wR_factor_ref 0.2141
_reflns_number_gt 3258
_reflns_number_total 3819
_reflns_threshold_expression >2sigma(I)
_cod_data_source_file c5cc05097a2.cif
_cod_data_source_block 2
_cod_database_code 7117756

loop_
_symmetry_equiv_pos_as_xyz
'x, y, z'
'-x, -y, z'
'x, -y, -z'
'-x, y, -z'
'z, x, y'
'-z, -x, y'
'z, -x, -y'
'-z, x, -y'
'y, z, x'
'y, -z, -x'
'-y, z, -x'
'-y, -z, x'
'x+1/2, y+1/2, z+1/2'
'-x+1/2, -y+1/2, z+1/2'
'x+1/2, -y+1/2, -z+1/2'
'-x+1/2, y+1/2, -z+1/2'
'z+1/2, x+1/2, y+1/2'
'-z+1/2, -x+1/2, y+1/2'
'z+1/2, -x+1/2, -y+1/2'
'-z+1/2, x+1/2, -y+1/2'
'y+1/2, z+1/2, x+1/2'
'y+1/2, -z+1/2, -x+1/2'
'-y+1/2, z+1/2, -x+1/2'
'-y+1/2, -z+1/2, x+1/2'

loop_
_atom_site_label
_atom_site_type_symbol
_atom_site_fract_x
_atom_site_fract_y
_atom_site_fract_z
_atom_site_U_iso_or_equiv
_atom_site_adp_type
_atom_site_occupancy
_atom_site_symmetry_multiplicity
_atom_site_calc_flag
_atom_site_refinement_flags
_atom_site_disorder_assembly
_atom_site_disorder_group
Zn1 Zn 0.5000 1.0000 0.93640(5) 0.0399(3) Uani 1 2 d S . .
Zn2 Zn 0.76263(6) 0.70659(5) 0.82052(7) 0.0751(5) Uani 1 1 d . . .
O1 O 0.5637(3) 0.9441(3) 0.9525(3) 0.0667(19) Uani 1 1 d . . .
O1W O 0.5000 1.0000 0.8525(4) 0.093(3) Uani 1 2 d SU . .
O2 O 0.5573(3) 0.9350(3) 1.0477(3) 0.068(2) Uani 1 1 d . . .
O3 O 0.7426(3) 0.7585(3) 0.8840(3) 0.0661(19) Uani 1 1 d . . .
O4 O 0.6979(4) 0.8310(3) 0.8439(3) 0.083(2) Uani 1 1 d . . .
O5 O 0.6680(4) 0.7869(4) 1.1433(3) 0.092(3) Uani 1 1 d . . .
O6 O 0.7294(5) 0.7335(6) 1.0981(5) 0.136(4) Uani 1 1 d U . .
O2W O 0.7480(3) 0.7480(3) 0.7480(3) 0.053(2) Uani 1 3 d S . .
C1 C 0.6224(4) 0.8759(4) 0.9976(4) 0.053(2) Uani 1 1 d . . .
C2 C 0.6390(4) 0.8459(5) 1.0464(4) 0.059(3) Uani 1 1 d . . .
H2 H 0.6225 0.8554 1.0811 0.071 Uiso 1 1 calc R . .
C3 C 0.6780(5) 0.8037(4) 1.0447(4) 0.066(3) Uani 1 1 d . . .
C4 C 0.7048(4) 0.7910(4) 0.9921(4) 0.064(3) Uani 1 1 d . . .
H4 H 0.7339 0.7641 0.9904 0.077 Uiso 1 1 calc R . .
C5 C 0.6877(4) 0.8184(4) 0.9446(4) 0.046(2) Uani 1 1 d . . .
C6 C 0.6469(4) 0.8601(3) 0.9462(4) 0.054(2) Uani 1 1 d . . .
H6 H 0.6356 0.8779 0.9127 0.065 Uiso 1 1 calc R . .
C7 C 0.5774(4) 0.9233(4) 1.0007(6) 0.059(2) Uani 1 1 d . . .
C8 C 0.7107(4) 0.8013(4) 0.8851(4) 0.056(2) Uani 1 1 d . . .
C9 C 0.6938(6) 0.7738(6) 1.0976(5) 0.090(4) Uani 1 1 d . . .

loop_
_atom_site_aniso_label
_atom_site_aniso_U_11
_atom_site_aniso_U_22
_atom_site_aniso_U_33
_atom_site_aniso_U_23
_atom_site_aniso_U_13
_atom_site_aniso_U_12
Zn1 0.0557(8) 0.0334(6) 0.0305(6) 0.000 0.000 0.0033(7)
Zn2 0.0648(8) 0.0413(6) 0.1191(12) -0.0056(7) 0.0303(8) -0.0080(6)
O1 0.081(5) 0.062(4) 0.058(4) 0.009(3) 0.011(4) 0.028(4)
O1W 0.133(8) 0.084(6) 0.061(5) 0.000 0.000 0.020(6)
O2 0.078(5) 0.058(4) 0.068(5) 0.003(3) 0.023(4) 0.031(4)
O3 0.073(5) 0.060(4) 0.065(4) -0.004(3) 0.003(4) 0.012(4)
O4 0.124(7) 0.073(5) 0.051(4) 0.018(4) 0.040(4) 0.031(5)
O5 0.126(7) 0.094(6) 0.057(5) 0.019(4) -0.018(5) 0.036(6)
O6 0.145(7) 0.143(7) 0.121(7) 0.018(6) -0.008(6) 0.058(6)
O2W 0.053(2) 0.053(2) 0.053(2) -0.002(3) -0.002(3) -0.002(3)
C1 0.065(5) 0.056(5) 0.040(4) -0.005(5) 0.010(5) 0.004(4)
C2 0.062(6) 0.076(7) 0.038(5) -0.002(5) 0.014(4) 0.003(5)
C3 0.091(8) 0.058(6) 0.048(6) 0.006(4) 0.001(5) 0.039(6)
C4 0.060(5) 0.070(6) 0.063(6) 0.016(5) 0.001(5) 0.025(5)
C5 0.049(5) 0.046(5) 0.045(5) 0.013(4) 0.015(4) 0.003(4)
C6 0.079(7) 0.030(4) 0.054(6) 0.009(4) 0.017(5) 0.010(4)
C7 0.053(5) 0.055(5) 0.069(6) -0.005(6) 0.029(6) 0.010(4)
C8 0.065(6) 0.045(5) 0.057(6) 0.015(5) 0.015(5) 0.008(5)
C9 0.110(10) 0.107(10) 0.054(7) 0.029(7) 0.007(7) 0.044(9)

loop_
_atom_type_symbol
_atom_type_description
_atom_type_scat_dispersion_real
_atom_type_scat_dispersion_imag
_atom_type_scat_source
C C 0.0033 0.0016 'International Tables Vol C Tables 4.2.6.8 and 6.1.1.4'
H H 0.0000 0.0000 'International Tables Vol C Tables 4.2.6.8 and 6.1.1.4'
N N 0.0061 0.0033 'International Tables Vol C Tables 4.2.6.8 and 6.1.1.4'
O O 0.0106 0.0060 'International Tables Vol C Tables 4.2.6.8 and 6.1.1.4'
Zn Zn 0.2839 1.4301 'International Tables Vol C Tables 4.2.6.8 and 6.1.1.4'

loop_
_geom_angle_atom_site_label_1
_geom_angle_atom_site_label_2
_geom_angle_atom_site_label_3
_geom_angle
_geom_angle_site_symmetry_1
_geom_angle_site_symmetry_3
O1W Zn1 O1 100.8(2) . .
O1W Zn1 O1 100.8(2) . 2_675
O1 Zn1 O1 158.4(4) . 2_675
O1W Zn1 O2 100.4(2) . 3_577
O1 Zn1 O2 88.0(3) . 3_577
O1 Zn1 O2 88.2(3) 2_675 3_577
O1W Zn1 O2 100.4(2) . 4_657
O1 Zn1 O2 88.2(3) . 4_657
O1 Zn1 O2 88.0(3) 2_675 4_657
O2 Zn1 O2 159.2(4) 3_577 4_657
O1W Zn1 Zn1 180.000(2) . 3_577
O1 Zn1 Zn1 79.2(2) . 3_577
O1 Zn1 Zn1 79.2(2) 2_675 3_577
O2 Zn1 Zn1 79.6(2) 3_577 3_577
O2 Zn1 Zn1 79.6(2) 4_657 3_577
O5 Zn2 O4 120.1(4) 23_646 5
O5 Zn2 O3 103.2(4) 23_646 .
O4 Zn2 O3 101.8(3) 5 .
O5 Zn2 O2W 113.3(5) 23_646 .
O4 Zn2 O2W 109.3(3) 5 .
O3 Zn2 O2W 107.6(3) . .
O5 Zn2 Zn2 132.9(3) 23_646 5
O4 Zn2 Zn2 74.7(2) 5 5
O3 Zn2 Zn2 117.7(2) . 5
O2W Zn2 Zn2 34.63(15) . 5
O5 Zn2 Zn2 116.7(3) 23_646 9
O4 Zn2 Zn2 122.3(3) 5 9
O3 Zn2 Zn2 73.4(2) . 9
O2W Zn2 Zn2 34.63(15) . 9
Zn2 Zn2 Zn2 60.0 5 9
C7 O1 Zn1 126.9(6) . .
C7 O2 Zn1 125.2(6) . 3_577
C8 O3 Zn2 130.6(7) . .
C8 O4 Zn2 132.7(7) . 9
C9 O5 Zn2 116.3(8) . 18_665
Zn2 O2W Zn2 110.7(3) 5 .
Zn2 O2W Zn2 110.7(3) 5 9
Zn2 O2W Zn2 110.7(3) . 9
C6 C1 C2 117.6(8) . .
C6 C1 C7 121.3(9) . .
C2 C1 C7 121.0(9) . .
C3 C2 C1 122.3(9) . .
C3 C2 H2 118.9 . .
C1 C2 H2 118.9 . .
C2 C3 C4 118.7(8) . .
C2 C3 C9 119.8(9) . .
C4 C3 C9 121.5(9) . .
C5 C4 C3 119.2(8) . .
C5 C4 H4 120.4 . .
C3 C4 H4 120.4 . .
C4 C5 C6 121.8(8) . .
C4 C5 C8 121.2(8) . .
C6 C5 C8 116.9(8) . .
C5 C6 C1 120.3(9) . .
C5 C6 H6 119.9 . .
C1 C6 H6 119.9 . .
O2 C7 O1 127.9(8) . .
O2 C7 C1 117.9(10) . .
O1 C7 C1 114.1(9) . .
O4 C8 O3 125.8(9) . .
O4 C8 C5 118.5(8) . .
O3 C8 C5 115.7(8) . .
O6 C9 O5 119.3(11) . .
O6 C9 C3 122.1(12) . .
O5 C9 C3 118.4(11) . .

loop_
_geom_bond_atom_site_label_1
_geom_bond_atom_site_label_2
_geom_bond_distance
_geom_bond_site_symmetry_2
Zn1 O1W 1.971(10) .
Zn1 O1 2.029(7) .
Zn1 O1 2.029(7) 2_675
Zn1 O2 2.071(6) 3_577
Zn1 O2 2.071(6) 4_657
Zn1 Zn1 2.990(2) 3_577
Zn2 O5 1.909(7) 23_646
Zn2 O4 1.937(7) 5
Zn2 O3 1.984(7) .
Zn2 O2W 1.993(4) .
Zn2 Zn2 3.280(2) 5
Zn2 Zn2 3.280(2) 9
O1 C7 1.273(14) .
O2 C7 1.232(13) .
O2 Zn1 2.071(6) 3_577
O3 C8 1.255(11) .
O4 C8 1.230(11) .
O4 Zn2 1.937(7) 9
O5 C9 1.270(15) .
O5 Zn2 1.909(7) 18_665
O6 C9 1.262(15) .
O2W Zn2 1.993(4) 5
O2W Zn2 1.993(4) 9
C1 C6 1.388(14) .
C1 C2 1.401(14) .
C1 C7 1.539(12) .
C2 C3 1.353(14) .
C2 H2 0.9300 .
C3 C4 1.420(14) .
C3 C9 1.475(14) .
C4 C5 1.350(12) .
C4 H4 0.9300 .
C5 C6 1.372(12) .
C5 C8 1.552(13) .
C6 H6 0.9300 .
